data_1509996
loop_
_publ_author_name
'Schils, H.'
'Bronger, W.'
'Eyck, J.'

_publ_section_title
;
 Ternaere Selenide des Silbers
;
_journal_name_full 'Journal of the Less-Common Metals'
_journal_page_first 5
_journal_page_last 13
_journal_volume 60
_journal_year 1978
_chemical_formula_sum 'Ag3 Cs Se2'
_space_group_IT_number 12
_symmetry_space_group_name_Hall '-C 2y'
_symmetry_space_group_name_H-M 'C 1 2/m 1'
_cell_angle_alpha 90
_cell_angle_beta 112.61
_cell_angle_gamma 90
_cell_formula_units_Z 4
_cell_length_a 16.742
_cell_length_b 4.441
_cell_length_c 9.097
_cell_volume 624.389
_citation_journal_id_ASTM JCOMAH
_cod_data_source_file silver3-x_31.cif
_cod_data_source_block Ag3Cs1Se2
_cod_original_cell_volume 624.3892
_cod_original_formula_sum 'Ag3 Cs1 Se2'
_cod_database_code 1509996

loop_
_symmetry_equiv_pos_as_xyz
x,y,z
-x,y,-z
-x,-y,-z
x,-y,z
x+1/2,y+1/2,z
-x+1/2,y+1/2,-z
-x+1/2,-y+1/2,-z
x+1/2,-y+1/2,z

loop_
_atom_site_label
_atom_site_type_symbol
_atom_site_fract_x
_atom_site_fract_y
_atom_site_fract_z
_atom_site_occupancy
_atom_site_U_iso_or_equiv
Cs1 Cs+1 0.1369 0 0.0458 1 0.0
Ag1 Ag+1 0.5903 0 0.6385 1 0.0
Se2 Se-2 0.522 0 0.2296 1 0.0
Ag3 Ag+1 0.0566 0 0.3995 1 0.0
Se1 Se-2 0.1945 0 0.6848 1 0.0
Ag2 Ag+1 0.6891 0 0.4415 1 0.0
